data_4350121
loop_
_publ_author_name
'Dennett, James N. L.'
'Bierenstiel, Matthias'
'Ferguson, Michael J.'
'McDonald, Robert'
'Cowie, Martin'

_publ_section_title
;
 Various coordination modes of the
 bis(di(o-N,N-dimethylanilinyl)phosphino)methane ligand in mononuclear and
 binuclear complexes of group 8 and group 9 metals.
;
_journal_issue 9
_journal_name_full 'Inorganic chemistry'
_journal_page_first 3705
_journal_page_last 3717
_journal_paper_doi 10.1021/ic051639c
_journal_volume 45
_journal_year 2006
_chemical_formula_moiety 'C34 H42 Cl Ir N4 O P2'
_chemical_formula_sum 'C34 H42 Cl Ir N4 O P2'
_chemical_formula_weight 812.31
_space_group_IT_number 14
_space_group_name_Hall '-P 2ybc'
_space_group_name_H-M_alt 'P 1 21/c 1'
_symmetry_cell_setting monoclinic
_symmetry_space_group_name_Hall '-P 2ybc'
_symmetry_space_group_name_H-M 'P 1 21/c 1'
_atom_sites_solution_hydrogens geom
_atom_sites_solution_primary direct
_atom_sites_solution_secondary difmap
_audit_creation_method 'manual editing of SHELXL template'
_cell_angle_alpha 90.00
_cell_angle_beta 105.0260(10)
_cell_angle_gamma 90.00
_cell_formula_units_Z 4
_cell_length_a 15.7236(6)
_cell_length_b 14.3785(5)
_cell_length_c 15.6551(6)
_cell_measurement_reflns_used 7781
_cell_measurement_temperature 193(2)
_cell_measurement_theta_max 26.38
_cell_measurement_theta_min 2.16
_cell_volume 3418.3(2)
_computing_cell_refinement 'Bruker SAINT (Bruker, 1997)'
_computing_data_collection 'Bruker SMART (Bruker, 1997)'
_computing_data_reduction 'Bruker SAINT (Bruker, 1997)'
_computing_molecular_graphics 'Bruker SHELXTL (Bruker, 1997)'
_computing_publication_material 'Bruker SHELXTL (Bruker, 1997)'
_computing_structure_refinement 'SHELXL-97 (Sheldrick, 1997)'
_computing_structure_solution 'SHELXS-97 (Sheldrick, 1990)'
_diffrn_ambient_temperature 193(2)
_diffrn_detector_area_resol_mean 8.192
_diffrn_measured_fraction_theta_full 0.999
_diffrn_measured_fraction_theta_max 0.999
_diffrn_measurement_device_type 'Bruker PLATFORM diffractometer/SMART 1000 CCD area detector'
_diffrn_measurement_method '\w scans'
_diffrn_radiation_monochromator graphite
_diffrn_radiation_source 'fine-focus sealed tube'
_diffrn_radiation_type MoK\a
_diffrn_radiation_wavelength 0.71073
_diffrn_reflns_av_R_equivalents 0.0192
_diffrn_reflns_av_sigmaI/netI 0.0165
_diffrn_reflns_limit_h_max 19
_diffrn_reflns_limit_h_min -19
_diffrn_reflns_limit_k_max 17
_diffrn_reflns_limit_k_min -17
_diffrn_reflns_limit_l_max 19
_diffrn_reflns_limit_l_min -19
_diffrn_reflns_number 25961
_diffrn_reflns_theta_full 26.39
_diffrn_reflns_theta_max 26.39
_diffrn_reflns_theta_min 1.95
_diffrn_standards_decay_% 0
_diffrn_standards_interval_time 0
_diffrn_standards_number 0
_exptl_absorpt_coefficient_mu 4.110
_exptl_absorpt_correction_T_max 0.3192
_exptl_absorpt_correction_T_min 0.2193
_exptl_absorpt_correction_type multi-scan
_exptl_absorpt_process_details 'SADABS (Sheldrick, 1996)'
_exptl_crystal_colour yellow
_exptl_crystal_density_diffrn 1.578
_exptl_crystal_density_method 'not measured'
_exptl_crystal_description block
_exptl_crystal_F_000 1624
_exptl_crystal_size_max 0.53
_exptl_crystal_size_mid 0.42
_exptl_crystal_size_min 0.36
_refine_diff_density_max 1.647
_refine_diff_density_min -0.635
_refine_diff_density_rms 0.073
_refine_ls_extinction_method none
_refine_ls_goodness_of_fit_ref 1.037
_refine_ls_hydrogen_treatment constr
_refine_ls_matrix_type full
_refine_ls_number_parameters 385
_refine_ls_number_reflns 6980
_refine_ls_number_restraints 2
_refine_ls_restrained_S_all 1.040
_refine_ls_R_factor_all 0.0242
_refine_ls_R_factor_gt 0.0215
_refine_ls_shift/su_max 0.001
_refine_ls_shift/su_mean 0.000
_refine_ls_structure_factor_coef Fsqd
_refine_ls_weighting_details 'calc w=1/[\s^2^(Fo^2^)+(0.0278P)^2^+4.3124P] where P=(Fo^2^+2Fc^2^)/3'
_refine_ls_weighting_scheme calc
_refine_ls_wR_factor_gt 0.0545
_refine_ls_wR_factor_ref 0.0560
_reflns_number_gt 6416
_reflns_number_total 6980
_reflns_threshold_expression I>2\s(I)
_cod_data_source_file ic051639csi20060223_121259.cif
_cod_data_source_block 2
_cod_depositor_comments
;
The following automatic conversions were performed:

data item '_symmetry_cell_setting' value 'Monoclinic' was changed to
'monoclinic' in accordance with the
/home/saulius/struct/COD-crude-data/automatic-downloads/DataCite-retrospective/ACS/depositions/lib/dictionaries/cif_core.dic
dictionary named 'cif_core.dic' version 2.4.2 last updated on
2011-04-26.

Automatic conversion script
Id: cif_fix_values 6909 2019-04-08 15:41:33Z antanas 
;
_cod_original_sg_symbol_H-M 'P 21/c'
_cod_database_code 4350121

loop_
_symmetry_equiv_pos_as_xyz
'x, y, z'
'-x, y+1/2, -z+1/2'
'-x, -y, -z'
'x, -y-1/2, z-1/2'

loop_
_atom_site_label
_atom_site_type_symbol
_atom_site_fract_x
_atom_site_fract_y
_atom_site_fract_z
_atom_site_U_iso_or_equiv
_atom_site_adp_type
_atom_site_occupancy
_atom_site_symmetry_multiplicity
_atom_site_calc_flag
_atom_site_refinement_flags
_atom_site_disorder_assembly
_atom_site_disorder_group
Ir Ir 0.300413(6) -0.147172(7) 0.226482(7) 0.02950(4) Uani 1 1 d . . .
Cl Cl 0.40162(6) -0.26500(7) 0.21100(7) 0.0642(3) Uani 1 1 d . . .
P1 P 0.21780(4) -0.03067(4) 0.24690(4) 0.02252(13) Uani 1 1 d . . .
P2 P 0.22512(4) 0.03366(5) 0.06666(4) 0.02536(13) Uani 1 1 d . . .
O1 O 0.14877(15) -0.26780(15) 0.14483(14) 0.0441(5) Uani 1 1 d . . .
N1 N 0.41100(15) -0.05473(19) 0.28953(16) 0.0374(5) Uani 1 1 d . . .
N2 N 0.26065(16) -0.08900(16) 0.43830(14) 0.0322(5) Uani 1 1 d . . .
N3A N 0.2439(3) 0.2387(4) 0.1273(2) 0.0380(13) Uiso 0.55 1 d PD A 1
N3B N 0.2675(3) 0.2274(4) 0.1144(3) 0.0352(15) Uiso 0.45 1 d PD A 2
N4 N 0.29351(18) -0.02106(18) -0.07960(17) 0.0401(6) Uani 1 1 d . . .
C1 C 0.20754(19) -0.22003(19) 0.17617(17) 0.0306(6) Uani 1 1 d . . .
C10 C 0.15653(16) 0.03130(19) 0.14765(16) 0.0262(5) Uani 1 1 d . . .
H10A H 0.1435 0.0956 0.1632 0.031 Uiso 1 1 calc R . .
H10B H 0.1000 -0.0007 0.1215 0.031 Uiso 1 1 calc R . .
C11 C 0.29525(17) 0.05629(19) 0.30387(16) 0.0278(5) Uani 1 1 d . . .
C12 C 0.38374(18) 0.0365(2) 0.31812(18) 0.0332(6) Uani 1 1 d . . .
C13 C 0.4461(2) 0.1017(2) 0.3608(2) 0.0439(7) Uani 1 1 d . . .
H13 H 0.5071 0.0893 0.3694 0.053 Uiso 1 1 calc R . .
C14 C 0.4193(2) 0.1839(2) 0.3906(2) 0.0475(8) Uani 1 1 d . . .
H14 H 0.4622 0.2277 0.4200 0.057 Uiso 1 1 calc R . .
C15 C 0.3312(2) 0.2036(2) 0.3783(2) 0.0418(7) Uani 1 1 d . . .
H15 H 0.3132 0.2599 0.4002 0.050 Uiso 1 1 calc R . .
C16 C 0.2688(2) 0.14003(19) 0.33354(19) 0.0340(6) Uani 1 1 d . . .
H16 H 0.2079 0.1538 0.3231 0.041 Uiso 1 1 calc R . .
C17 C 0.4652(2) -0.1040(3) 0.3696(2) 0.0529(9) Uani 1 1 d . . .
H17A H 0.5147 -0.0643 0.3995 0.063 Uiso 1 1 calc R . .
H17B H 0.4879 -0.1623 0.3515 0.063 Uiso 1 1 calc R . .
H17C H 0.4286 -0.1177 0.4101 0.063 Uiso 1 1 calc R . .
C18 C 0.4662(2) -0.0378(3) 0.2260(3) 0.0583(10) Uani 1 1 d . . .
H18A H 0.5150 0.0039 0.2532 0.070 Uiso 1 1 calc R . .
H18B H 0.4299 -0.0093 0.1720 0.070 Uiso 1 1 calc R . .
H18C H 0.4898 -0.0971 0.2114 0.070 Uiso 1 1 calc R . .
C21 C 0.13867(16) -0.04303(16) 0.31351(16) 0.0233(5) Uani 1 1 d . . .
C22 C 0.16779(18) -0.07358(17) 0.40103(17) 0.0285(5) Uani 1 1 d . . .
C23 C 0.1069(2) -0.0872(2) 0.45032(19) 0.0413(7) Uani 1 1 d . . .
H23 H 0.1264 -0.1084 0.5097 0.050 Uiso 1 1 calc R . .
C24 C 0.0182(2) -0.0704(2) 0.4140(2) 0.0454(7) Uani 1 1 d . . .
H24 H -0.0227 -0.0809 0.4482 0.054 Uiso 1 1 calc R . .
C25 C -0.0109(2) -0.0384(2) 0.3284(2) 0.0401(7) Uani 1 1 d . . .
H25 H -0.0717 -0.0259 0.3037 0.048 Uiso 1 1 calc R . .
C26 C 0.04905(17) -0.02482(19) 0.27854(18) 0.0311(6) Uani 1 1 d . . .
H26 H 0.0289 -0.0027 0.2196 0.037 Uiso 1 1 calc R . .
C27 C 0.2808(2) -0.1864(2) 0.4615(2) 0.0461(7) Uani 1 1 d . . .
H27A H 0.2546 -0.2258 0.4103 0.055 Uiso 1 1 calc R . .
H27B H 0.2565 -0.2035 0.5110 0.055 Uiso 1 1 calc R . .
H27C H 0.3447 -0.1953 0.4786 0.055 Uiso 1 1 calc R . .
C28 C 0.2970(2) -0.0277(3) 0.5132(2) 0.0532(9) Uani 1 1 d . . .
H28A H 0.2825 0.0370 0.4956 0.064 Uiso 1 1 calc R . .
H28B H 0.3611 -0.0351 0.5320 0.064 Uiso 1 1 calc R . .
H28C H 0.2717 -0.0438 0.5623 0.064 Uiso 1 1 calc R . .
C31 C 0.17137(18) 0.13599(17) 0.00211(18) 0.0282(5) Uani 1 1 d . A .
C32 C 0.1915(2) 0.2253(2) 0.03870(16) 0.0404(7) Uani 1 1 d D . .
C33 C 0.1452(3) 0.3022(2) -0.0048(2) 0.0483(8) Uani 1 1 d . A .
H33 H 0.1574 0.3621 0.0210 0.058 Uiso 1 1 calc R . .
C34 C 0.0827(2) 0.2931(2) -0.0835(3) 0.0476(8) Uani 1 1 d . . .
H34 H 0.0514 0.3461 -0.1114 0.057 Uiso 1 1 calc R A .
C35 C 0.0656(2) 0.2071(2) -0.1215(2) 0.0450(7) Uani 1 1 d . A .
H35 H 0.0236 0.2004 -0.1770 0.054 Uiso 1 1 calc R . .
C36 C 0.10994(19) 0.1296(2) -0.0786(2) 0.0352(6) Uani 1 1 d . . .
H36 H 0.0975 0.0703 -0.1058 0.042 Uiso 1 1 calc R A .
C37A C 0.2272(5) 0.3171(5) 0.1735(5) 0.0499(15) Uiso 0.55 1 d P A 1
H37A H 0.1651 0.3177 0.1741 0.060 Uiso 0.55 1 calc PR A 1
H37B H 0.2406 0.3735 0.1443 0.060 Uiso 0.55 1 calc PR A 1
H37C H 0.2643 0.3150 0.2343 0.060 Uiso 0.55 1 calc PR A 1
C37B C 0.2737(6) 0.3120(6) 0.1722(6) 0.0528(19) Uiso 0.45 1 d P A 2
H37D H 0.2158 0.3252 0.1820 0.063 Uiso 0.45 1 calc PR A 2
H37E H 0.2930 0.3653 0.1431 0.063 Uiso 0.45 1 calc PR A 2
H37F H 0.3163 0.3005 0.2291 0.063 Uiso 0.45 1 calc PR A 2
C38A C 0.3334(4) 0.2332(5) 0.1216(4) 0.0433(13) Uiso 0.55 1 d P A 1
H38A H 0.3693 0.2789 0.1618 0.052 Uiso 0.55 1 calc PR A 1
H38B H 0.3358 0.2464 0.0608 0.052 Uiso 0.55 1 calc PR A 1
H38C H 0.3564 0.1706 0.1384 0.052 Uiso 0.55 1 calc PR A 1
C38B C 0.3595(5) 0.2075(5) 0.1045(5) 0.0408(16) Uiso 0.45 1 d P A 2
H38D H 0.3578 0.1522 0.0674 0.049 Uiso 0.45 1 calc PR A 2
H38E H 0.3996 0.1965 0.1629 0.049 Uiso 0.45 1 calc PR A 2
H38F H 0.3802 0.2609 0.0766 0.049 Uiso 0.45 1 calc PR A 2
C41 C 0.17432(17) -0.05734(17) -0.01320(16) 0.0268(5) Uani 1 1 d . . .
C42 C 0.21312(19) -0.06896(18) -0.08416(18) 0.0316(6) Uani 1 1 d . . .
C43 C 0.1711(2) -0.1237(2) -0.1560(2) 0.0442(7) Uani 1 1 d . . .
H43 H 0.1954 -0.1289 -0.2054 0.053 Uiso 1 1 calc R . .
C44 C 0.0945(3) -0.1704(2) -0.1562(2) 0.0525(9) Uani 1 1 d . . .
H44 H 0.0661 -0.2072 -0.2058 0.063 Uiso 1 1 calc R . .
C45 C 0.0589(2) -0.1640(2) -0.0847(2) 0.0450(8) Uani 1 1 d . . .
H45 H 0.0078 -0.1986 -0.0837 0.054 Uiso 1 1 calc R . .
C46 C 0.09832(19) -0.1066(2) -0.01411(19) 0.0343(6) Uani 1 1 d . . .
H46 H 0.0727 -0.1011 0.0344 0.041 Uiso 1 1 calc R . .
C47 C 0.3068(4) 0.0086(4) -0.1648(3) 0.0791(14) Uani 1 1 d . . .
H47A H 0.3645 0.0383 -0.1553 0.095 Uiso 1 1 calc R . .
H47B H 0.2606 0.0530 -0.1928 0.095 Uiso 1 1 calc R . .
H47C H 0.3040 -0.0457 -0.2033 0.095 Uiso 1 1 calc R . .
C48 C 0.3698(2) -0.0701(3) -0.0272(3) 0.0589(10) Uani 1 1 d . . .
H48A H 0.4233 -0.0355 -0.0278 0.071 Uiso 1 1 calc R . .
H48B H 0.3724 -0.1323 -0.0520 0.071 Uiso 1 1 calc R . .
H48C H 0.3652 -0.0758 0.0339 0.071 Uiso 1 1 calc R . .

loop_
_atom_site_aniso_label
_atom_site_aniso_U_11
_atom_site_aniso_U_22
_atom_site_aniso_U_33
_atom_site_aniso_U_23
_atom_site_aniso_U_13
_atom_site_aniso_U_12
Ir 0.02479(6) 0.03652(7) 0.02598(6) -0.00171(4) 0.00440(4) 0.00819(4)
Cl 0.0465(5) 0.0688(6) 0.0719(6) -0.0208(5) 0.0056(4) 0.0294(4)
P1 0.0195(3) 0.0288(3) 0.0185(3) 0.0002(2) 0.0035(2) 0.0012(2)
P2 0.0245(3) 0.0306(3) 0.0217(3) -0.0012(2) 0.0071(2) -0.0024(2)
O1 0.0480(13) 0.0431(12) 0.0390(11) -0.0021(10) 0.0073(10) -0.0057(10)
N1 0.0222(11) 0.0511(15) 0.0365(13) 0.0003(11) 0.0034(10) 0.0045(10)
N2 0.0371(13) 0.0310(12) 0.0234(11) 0.0007(9) -0.0012(9) 0.0015(10)
N4 0.0508(15) 0.0384(13) 0.0387(14) 0.0004(11) 0.0254(12) -0.0030(11)
C1 0.0358(15) 0.0329(14) 0.0228(12) 0.0014(10) 0.0072(11) 0.0063(12)
C10 0.0240(12) 0.0347(13) 0.0202(11) 0.0032(10) 0.0066(10) 0.0038(10)
C11 0.0262(12) 0.0342(13) 0.0217(12) 0.0016(10) 0.0040(10) -0.0052(10)
C12 0.0269(13) 0.0431(16) 0.0277(13) 0.0036(11) 0.0035(11) -0.0031(11)
C13 0.0288(15) 0.056(2) 0.0410(16) 0.0069(15) -0.0010(13) -0.0115(14)
C14 0.0486(19) 0.0478(18) 0.0387(17) 0.0006(14) -0.0018(14) -0.0199(15)
C15 0.0532(19) 0.0373(16) 0.0316(15) -0.0014(12) 0.0054(13) -0.0092(14)
C16 0.0359(15) 0.0360(15) 0.0303(14) -0.0005(11) 0.0089(12) -0.0026(11)
C17 0.0337(16) 0.058(2) 0.055(2) 0.0011(17) -0.0113(15) 0.0111(15)
C18 0.0321(16) 0.085(3) 0.064(2) -0.011(2) 0.0242(16) -0.0041(17)
C21 0.0250(12) 0.0236(12) 0.0224(11) -0.0021(9) 0.0084(10) -0.0012(9)
C22 0.0367(14) 0.0238(12) 0.0241(12) -0.0014(10) 0.0063(11) -0.0011(10)
C23 0.0550(19) 0.0450(17) 0.0278(14) 0.0056(12) 0.0179(13) -0.0006(14)
C24 0.0444(17) 0.057(2) 0.0440(17) 0.0023(15) 0.0280(15) -0.0030(15)
C25 0.0292(14) 0.0503(18) 0.0440(17) -0.0023(14) 0.0152(13) -0.0019(13)
C26 0.0277(13) 0.0378(14) 0.0282(13) -0.0005(11) 0.0077(11) -0.0009(11)
C27 0.0493(19) 0.0379(16) 0.0456(18) 0.0069(14) 0.0027(15) 0.0063(14)
C28 0.057(2) 0.051(2) 0.0396(18) -0.0110(15) -0.0100(16) -0.0002(16)
C31 0.0341(14) 0.0275(13) 0.0264(13) 0.0020(10) 0.0142(11) -0.0030(10)
C32 0.063(2) 0.0320(15) 0.0305(14) 0.0002(12) 0.0196(14) -0.0110(14)
C33 0.078(2) 0.0246(14) 0.0523(19) -0.0002(13) 0.0343(18) -0.0042(15)
C34 0.053(2) 0.0333(16) 0.065(2) 0.0148(15) 0.0292(17) 0.0107(14)
C35 0.0364(16) 0.0422(17) 0.0527(19) 0.0118(14) 0.0050(14) 0.0029(13)
C36 0.0338(15) 0.0302(14) 0.0395(16) 0.0022(12) 0.0058(12) 0.0012(11)
C41 0.0307(13) 0.0240(12) 0.0238(12) 0.0029(10) 0.0035(10) 0.0014(10)
C42 0.0424(15) 0.0239(12) 0.0284(13) 0.0014(10) 0.0090(11) 0.0056(11)
C43 0.061(2) 0.0402(16) 0.0287(15) -0.0056(13) 0.0069(14) 0.0075(15)
C44 0.060(2) 0.0394(17) 0.0444(19) -0.0131(14) -0.0121(16) 0.0038(16)
C45 0.0360(16) 0.0343(16) 0.054(2) -0.0011(14) -0.0076(14) -0.0029(12)
C46 0.0315(14) 0.0328(14) 0.0362(15) 0.0032(12) 0.0044(12) -0.0006(11)
C47 0.105(4) 0.088(3) 0.062(3) 0.012(2) 0.054(3) -0.018(3)
C48 0.0403(18) 0.059(2) 0.083(3) -0.001(2) 0.0252(19) -0.0012(16)

loop_
_atom_type_symbol
_atom_type_description
_atom_type_scat_dispersion_real
_atom_type_scat_dispersion_imag
_atom_type_scat_source
C C 0.0033 0.0016 'International Tables Vol C Tables 4.2.6.8 and 6.1.1.4'
H H 0.0000 0.0000 'International Tables Vol C Tables 4.2.6.8 and 6.1.1.4'
N N 0.0061 0.0033 'International Tables Vol C Tables 4.2.6.8 and 6.1.1.4'
O O 0.0106 0.0060 'International Tables Vol C Tables 4.2.6.8 and 6.1.1.4'
P P 0.1023 0.0942 'International Tables Vol C Tables 4.2.6.8 and 6.1.1.4'
Cl Cl 0.1484 0.1585 'International Tables Vol C Tables 4.2.6.8 and 6.1.1.4'
Ir Ir -1.4442 7.9887 'International Tables Vol C Tables 4.2.6.8 and 6.1.1.4'

loop_
_geom_angle_atom_site_label_1
_geom_angle_atom_site_label_2
_geom_angle_atom_site_label_3
_geom_angle
C1 Ir P1 93.68(9)
C1 Ir N1 178.05(10)
P1 Ir N1 84.41(7)
C1 Ir Cl 91.67(9)
P1 Ir Cl 174.65(3)
N1 Ir Cl 90.24(7)
C11 P1 C21 104.86(11)
C11 P1 C10 102.73(12)
C21 P1 C10 104.19(11)
C11 P1 Ir 104.54(9)
C21 P1 Ir 121.69(8)
C10 P1 Ir 116.66(8)
C41 P2 C31 97.88(12)
C41 P2 C10 102.88(12)
C31 P2 C10 97.03(11)
C12 N1 C17 108.2(2)
C12 N1 C18 108.6(3)
C17 N1 C18 109.2(3)
C12 N1 Ir 114.27(16)
C17 N1 Ir 107.5(2)
C18 N1 Ir 109.0(2)
C22 N2 C28 112.1(2)
C22 N2 C27 112.3(2)
C28 N2 C27 111.4(2)
C37A N3A C32 118.1(5)
C37A N3A C38A 113.3(5)
C32 N3A C38A 105.1(4)
C32 N3B C37B 114.8(5)
C32 N3B C38B 121.1(5)
C37B N3B C38B 107.4(5)
C42 N4 C48 112.7(2)
C42 N4 C47 115.4(3)
C48 N4 C47 111.4(3)
O1 C1 Ir 178.9(3)
P1 C10 P2 108.39(13)
C12 C11 C16 120.0(3)
C12 C11 P1 117.2(2)
C16 C11 P1 122.7(2)
C11 C12 C13 119.5(3)
C11 C12 N1 119.4(2)
C13 C12 N1 121.0(3)
C14 C13 C12 120.0(3)
C13 C14 C15 120.9(3)
C14 C15 C16 119.2(3)
C15 C16 C11 120.3(3)
C26 C21 C22 118.9(2)
C26 C21 P1 121.64(19)
C22 C21 P1 119.43(19)
C23 C22 C21 119.4(3)
C23 C22 N2 121.6(2)
C21 C22 N2 119.0(2)
C24 C23 C22 120.8(3)
C25 C24 C23 120.3(3)
C24 C25 C26 119.4(3)
C25 C26 C21 121.2(3)
C36 C31 C32 117.6(2)
C36 C31 P2 123.8(2)
C32 C31 P2 118.6(2)
C33 C32 C31 119.3(2)
C33 C32 N3A 117.5(3)
C31 C32 N3A 121.9(3)
C33 C32 N3B 126.6(4)
C31 C32 N3B 113.7(3)
N3A C32 N3B 19.7(3)
C34 C33 C32 121.6(3)
C35 C34 C33 119.5(3)
C34 C35 C36 119.8(3)
C31 C36 C35 122.2(3)
C46 C41 C42 118.7(2)
C46 C41 P2 126.2(2)
C42 C41 P2 114.8(2)
C43 C42 C41 119.5(3)
C43 C42 N4 122.9(3)
C41 C42 N4 117.6(2)
C44 C43 C42 120.6(3)
C45 C44 C43 120.3(3)
C44 C45 C46 119.7(3)
C41 C46 C45 121.1(3)

loop_
_geom_bond_atom_site_label_1
_geom_bond_atom_site_label_2
_geom_bond_distance
Ir C1 1.804(3)
Ir P1 2.1934(6)
Ir N1 2.208(2)
Ir Cl 2.3794(8)
P1 C11 1.811(3)
P1 C21 1.828(2)
P1 C10 1.833(2)
P2 C41 1.843(3)
P2 C31 1.859(3)
P2 C10 1.866(2)
O1 C1 1.154(3)
N1 C12 1.484(4)
N1 C17 1.499(4)
N1 C18 1.499(4)
N2 C22 1.442(4)
N2 C28 1.460(4)
N2 C27 1.461(4)
N3A C37A 1.401(8)
N3A C32 1.431(2)
N3A C38A 1.435(8)
N3B C32 1.449(2)
N3B C37B 1.503(10)
N3B C38B 1.521(10)
N4 C42 1.425(4)
N4 C48 1.449(5)
N4 C47 1.466(4)
C11 C12 1.381(4)
C11 C16 1.392(4)
C12 C13 1.396(4)
C13 C14 1.376(5)
C14 C15 1.379(5)
C15 C16 1.390(4)
C21 C26 1.398(4)
C21 C22 1.398(3)
C22 C23 1.391(4)
C23 C24 1.384(5)
C24 C25 1.378(5)
C25 C26 1.385(4)
C31 C36 1.381(4)
C31 C32 1.409(4)
C32 C33 1.399(4)
C33 C34 1.369(5)
C34 C35 1.369(5)
C35 C36 1.392(4)
C41 C46 1.386(4)
C41 C42 1.409(4)
C42 C43 1.391(4)
C43 C44 1.379(5)
C44 C45 1.377(5)
C45 C46 1.389(4)

loop_
_geom_torsion_atom_site_label_1
_geom_torsion_atom_site_label_2
_geom_torsion_atom_site_label_3
_geom_torsion_atom_site_label_4
_geom_torsion
C1 Ir P1 C11 177.33(12)
N1 Ir P1 C11 -2.25(11)
Cl Ir P1 C11 -0.5(4)
C1 Ir P1 C21 59.19(13)
N1 Ir P1 C21 -120.39(12)
Cl Ir P1 C21 -118.6(4)
C1 Ir P1 C10 -70.03(13)
N1 Ir P1 C10 110.39(12)
Cl Ir P1 C10 112.2(4)
C1 Ir N1 C12 -11(3)
P1 Ir N1 C12 1.64(18)
Cl Ir N1 C12 -178.19(18)
C1 Ir N1 C17 109(3)
P1 Ir N1 C17 121.7(2)
Cl Ir N1 C17 -58.1(2)
C1 Ir N1 C18 -132(3)
P1 Ir N1 C18 -120.0(2)
Cl Ir N1 C18 60.1(2)
P1 Ir C1 O1 -133(14)
N1 Ir C1 O1 -121(13)
Cl Ir C1 O1 46(14)
C11 P1 C10 P2 78.74(15)
C21 P1 C10 P2 -172.09(12)
Ir P1 C10 P2 -34.93(16)
C41 P2 C10 P1 102.47(14)
C31 P2 C10 P1 -157.75(14)
C21 P1 C11 C12 132.2(2)
C10 P1 C11 C12 -119.2(2)
Ir P1 C11 C12 3.1(2)
C21 P1 C11 C16 -47.3(2)
C10 P1 C11 C16 61.3(2)
Ir P1 C11 C16 -176.4(2)
C16 C11 C12 C13 -1.3(4)
P1 C11 C12 C13 179.2(2)
C16 C11 C12 N1 177.4(2)
P1 C11 C12 N1 -2.1(3)
C17 N1 C12 C11 -119.8(3)
C18 N1 C12 C11 121.8(3)
Ir N1 C12 C11 -0.1(3)
C17 N1 C12 C13 58.9(4)
C18 N1 C12 C13 -59.6(3)
Ir N1 C12 C13 178.6(2)
C11 C12 C13 C14 1.8(4)
N1 C12 C13 C14 -176.8(3)
C12 C13 C14 C15 -0.5(5)
C13 C14 C15 C16 -1.4(5)
C14 C15 C16 C11 2.0(4)
C12 C11 C16 C15 -0.6(4)
P1 C11 C16 C15 178.8(2)
C11 P1 C21 C26 119.9(2)
C10 P1 C21 C26 12.3(2)
Ir P1 C21 C26 -122.1(2)
C11 P1 C21 C22 -61.7(2)
C10 P1 C21 C22 -169.3(2)
Ir P1 C21 C22 56.3(2)
C26 C21 C22 C23 1.5(4)
P1 C21 C22 C23 -176.9(2)
C26 C21 C22 N2 -177.7(2)
P1 C21 C22 N2 3.9(3)
C28 N2 C22 C23 -61.6(4)
C27 N2 C22 C23 64.8(3)
C28 N2 C22 C21 117.6(3)
C27 N2 C22 C21 -116.1(3)
C21 C22 C23 C24 -0.4(4)
N2 C22 C23 C24 178.8(3)
C22 C23 C24 C25 -0.9(5)
C23 C24 C25 C26 1.1(5)
C24 C25 C26 C21 0.1(5)
C22 C21 C26 C25 -1.4(4)
P1 C21 C26 C25 177.0(2)
C41 P2 C31 C36 2.8(3)
C10 P2 C31 C36 -101.4(3)
C41 P2 C31 C32 -179.8(2)
C10 P2 C31 C32 76.1(2)
C36 C31 C32 C33 3.9(4)
P2 C31 C32 C33 -173.6(2)
C36 C31 C32 N3A 170.6(4)
P2 C31 C32 N3A -7.0(5)
C36 C31 C32 N3B -169.1(4)
P2 C31 C32 N3B 13.3(4)
C37A N3A C32 C33 17.8(7)
C38A N3A C32 C33 -109.7(5)
C37A N3A C32 C31 -149.1(5)
C38A N3A C32 C31 83.5(5)
C37A N3A C32 N3B 140.6(14)
C38A N3A C32 N3B 13.1(10)
C37B N3B C32 C33 26.4(8)
C38B N3B C32 C33 -105.1(6)
C37B N3B C32 C31 -161.1(5)
C38B N3B C32 C31 67.4(6)
C37B N3B C32 N3A -41.8(10)
C38B N3B C32 N3A -173.4(15)
C31 C32 C33 C34 -2.1(5)
N3A C32 C33 C34 -169.3(4)
N3B C32 C33 C34 170.0(5)
C32 C33 C34 C35 -0.9(5)
C33 C34 C35 C36 1.9(5)
C32 C31 C36 C35 -3.0(4)
P2 C31 C36 C35 174.4(2)
C34 C35 C36 C31 0.1(5)
C31 P2 C41 C46 -93.5(2)
C10 P2 C41 C46 5.6(3)
C31 P2 C41 C42 79.5(2)
C10 P2 C41 C42 178.64(19)
C46 C41 C42 C43 4.8(4)
P2 C41 C42 C43 -168.8(2)
C46 C41 C42 N4 -177.0(2)
P2 C41 C42 N4 9.4(3)
C48 N4 C42 C43 -99.1(3)
C47 N4 C42 C43 30.4(4)
C48 N4 C42 C41 82.7(3)
C47 N4 C42 C41 -147.7(3)
C41 C42 C43 C44 -3.4(4)
N4 C42 C43 C44 178.4(3)
C42 C43 C44 C45 -0.5(5)
C43 C44 C45 C46 3.1(5)
C42 C41 C46 C45 -2.2(4)
P2 C41 C46 C45 170.6(2)
C44 C45 C46 C41 -1.7(5)
